data_4315656
loop_
_publ_author_name
'Valeriu Mereacre'
'Yanhua Lan'
'Rodolphe Cl\'erac'
'Ayuk M. Ako'
'Ian J. Hewitt'
'Wolfgang Wernsdorfer'
'Gernot Buth'
'Christopher E. Anson'
'Annie K. Powell'

_publ_contact_author
; 
'Annie K. Powell'
;
_publ_contact_author_email annie.powell@kit.edu
_publ_contact_author_phone '+49 721 608 2135'
_publ_section_title
;
 Family of MnIII2Ln2(\m4-O) Compounds: Syntheses, Structures, and Magnetic
 Properties
;
_journal_name_full 'Inorganic Chemistry'
_journal_page_first 5293
_journal_page_last 5302
_journal_paper_doi 10.1021/ic100373r
_journal_volume 49
_journal_year 2010
_chemical_formula_moiety 'C38 H50 Mn2 N8 O21 Y2, C2 H3 N'
_chemical_formula_sum 'C40 H53 Mn2 N9 O21 Y2'
_chemical_formula_weight 1283.61
_chemical_name_systematic
; 
 ? 
;
_space_group_IT_number 61
_symmetry_cell_setting orthorhombic
_symmetry_space_group_name_Hall '-P 2ac 2ab'
_symmetry_space_group_name_H-M 'P b c a'
_atom_sites_solution_hydrogens geom
_atom_sites_solution_primary direct
_atom_sites_solution_secondary difmap
_audit_creation_method SHELXL-97
_cell_angle_alpha 90.00
_cell_angle_beta 90.00
_cell_angle_gamma 90.00
_cell_formula_units_Z 8
_cell_length_a 15.6701(10)
_cell_length_b 17.9508(11)
_cell_length_c 36.833(2)
_cell_measurement_reflns_used 6103
_cell_measurement_temperature 100(2)
_cell_measurement_theta_max 25.99
_cell_measurement_theta_min 2.21
_cell_volume 10360.8(11)
_computing_cell_refinement 'SMART-NT 5.6 (Bruker AXS Inc., 2005)'
_computing_data_collection 'SMART-NT 5.6 (Bruker AXS Inc., 2005)'
_computing_data_reduction 'SAINT+ 6.45 (Bruker AXS Inc., 2003)'
_computing_molecular_graphics 'Diamond 2.1 (Crystal Impact, 1998)'
_computing_publication_material 'SHELXTL 6.14 (BrukerAXS Inc., 2003)'
_computing_structure_refinement 'SHELXTL 6.14 (BrukerAXS Inc., 2003)'
_computing_structure_solution 'SHELXTL 6.14 (BrukerAXS Inc., 2003)'
_diffrn_ambient_temperature 100(2)
_diffrn_detector_area_resol_mean 8.333
_diffrn_measured_fraction_theta_full 1.000
_diffrn_measured_fraction_theta_max 1.000
_diffrn_measurement_device_type 'Bruker SMART Apex'
_diffrn_measurement_method 'CCD area detector'
_diffrn_radiation_monochromator graphite
_diffrn_radiation_source 'rotating anode'
_diffrn_radiation_type MoK\a
_diffrn_radiation_wavelength 0.71073
_diffrn_reflns_av_R_equivalents 0.1184
_diffrn_reflns_av_sigmaI/netI 0.1372
_diffrn_reflns_limit_h_max 15
_diffrn_reflns_limit_h_min -18
_diffrn_reflns_limit_k_max 21
_diffrn_reflns_limit_k_min -21
_diffrn_reflns_limit_l_max 43
_diffrn_reflns_limit_l_min -43
_diffrn_reflns_number 42292
_diffrn_reflns_theta_full 25.00
_diffrn_reflns_theta_max 25.10
_diffrn_reflns_theta_min 1.71
_exptl_absorpt_coefficient_mu 2.779
_exptl_absorpt_correction_T_max 0.801
_exptl_absorpt_correction_T_min 0.602
_exptl_absorpt_correction_type multi-scan
_exptl_absorpt_process_details 'SADABS 2.10 (Bruker AXS Inc., 2005)'
_exptl_crystal_colour 'dichroic greenish-blue/dark-brown'
_exptl_crystal_density_diffrn 1.646
_exptl_crystal_density_method 'not measured'
_exptl_crystal_description octahedron
_exptl_crystal_F_000 5216
_exptl_crystal_size_max 0.19
_exptl_crystal_size_mid 0.14
_exptl_crystal_size_min 0.08
_refine_diff_density_max 0.550
_refine_diff_density_min -0.475
_refine_diff_density_rms 0.082
_refine_ls_extinction_method none
_refine_ls_goodness_of_fit_ref 0.791
_refine_ls_hydrogen_treatment constr
_refine_ls_matrix_type full
_refine_ls_number_parameters 693
_refine_ls_number_reflns 9231
_refine_ls_number_restraints 16
_refine_ls_restrained_S_all 0.791
_refine_ls_R_factor_all 0.1005
_refine_ls_R_factor_gt 0.0386
_refine_ls_shift/su_max 0.003
_refine_ls_shift/su_mean 0.000
_refine_ls_structure_factor_coef Fsqd
_refine_ls_weighting_details 'calc w=1/[\s^2^(Fo^2^)+(0.0085P)^2^+0.0000P] where P=(Fo^2^+2Fc^2^)/3'
_refine_ls_weighting_scheme calc
_refine_ls_wR_factor_gt 0.0493
_refine_ls_wR_factor_ref 0.0569
_reflns_number_gt 4908
_reflns_number_total 9231
_reflns_threshold_expression >2sigma(I)
_cod_data_source_file ic100373r_si_002_1.cif
_cod_data_source_block l637
_cod_original_cell_volume 10360.7(11)
_cod_database_code 4315656

loop_
_symmetry_equiv_pos_as_xyz
'x, y, z'
'-x+1/2, -y, z+1/2'
'-x, y+1/2, -z+1/2'
'x+1/2, -y+1/2, -z'
'-x, -y, -z'
'x-1/2, y, -z-1/2'
'x, -y-1/2, z-1/2'
'-x-1/2, y-1/2, z'

loop_
_atom_site_label
_atom_site_type_symbol
_atom_site_fract_x
_atom_site_fract_y
_atom_site_fract_z
_atom_site_U_iso_or_equiv
_atom_site_adp_type
_atom_site_occupancy
_atom_site_symmetry_multiplicity
_atom_site_calc_flag
_atom_site_refinement_flags
_atom_site_disorder_assembly
_atom_site_disorder_group
Y1 Y 0.42157(3) 0.19790(2) 0.112640(11) 0.01874(11) Uani 1 1 d . . .
Y2 Y 0.69098(3) 0.23718(2) 0.136327(11) 0.01932(11) Uani 1 1 d . . .
Mn1 Mn 0.52610(4) 0.30591(4) 0.171860(16) 0.01820(17) Uani 1 1 d . . .
Mn2 Mn 0.55335(4) 0.30378(4) 0.074157(17) 0.02243(18) Uani 1 1 d . . .
O1 O 0.54535(17) 0.27267(13) 0.12315(7) 0.0164(7) Uani 1 1 d . . .
N1 N 0.5254(2) 0.29137(18) 0.22809(8) 0.0161(9) Uani 1 1 d . . .
C1 C 0.5977(3) 0.2732(2) 0.24540(11) 0.0208(12) Uani 1 1 d . . .
H1 H 0.6479 0.2665 0.2313 0.025 Uiso 1 1 calc R . .
C2 C 0.6032(3) 0.2638(2) 0.28222(12) 0.0272(12) Uani 1 1 d . . .
H2 H 0.6555 0.2502 0.2934 0.033 Uiso 1 1 calc R . .
C3 C 0.5296(3) 0.2746(2) 0.30274(12) 0.0255(12) Uani 1 1 d . . .
H3 H 0.5314 0.2701 0.3284 0.031 Uiso 1 1 calc R . .
C4 C 0.4552(3) 0.2916(2) 0.28563(11) 0.0196(11) Uani 1 1 d . . .
H4 H 0.4046 0.2984 0.2994 0.024 Uiso 1 1 calc R . .
C5 C 0.4530(3) 0.2992(2) 0.24799(11) 0.0179(10) Uani 1 1 d . . .
C6 C 0.3714(3) 0.3139(2) 0.22797(10) 0.0203(11) Uani 1 1 d . . .
H6A H 0.3726 0.3654 0.2184 0.024 Uiso 1 1 calc R . .
H6B H 0.3231 0.3103 0.2452 0.024 Uiso 1 1 calc R . .
C7 C 0.3562(3) 0.2596(2) 0.19643(11) 0.0222(12) Uani 1 1 d . . .
H7A H 0.3593 0.2080 0.2058 0.027 Uiso 1 1 calc R . .
H7B H 0.2978 0.2675 0.1869 0.027 Uiso 1 1 calc R . .
O2 O 0.41599(17) 0.26740(13) 0.16707(7) 0.0175(7) Uani 1 1 d . . .
N2 N 0.4878(2) 0.42236(19) 0.17142(9) 0.0202(9) Uani 1 1 d . . .
C8 C 0.4154(3) 0.4425(2) 0.15490(11) 0.0261(12) Uani 1 1 d . . .
H8 H 0.3814 0.4048 0.1440 0.031 Uiso 1 1 calc R . .
C9 C 0.3874(3) 0.5157(3) 0.15291(12) 0.0364(14) Uani 1 1 d . . .
H9 H 0.3357 0.5281 0.1409 0.044 Uiso 1 1 calc R . .
C10 C 0.4370(3) 0.5697(3) 0.16892(12) 0.0372(14) Uani 1 1 d . . .
H10 H 0.4194 0.6203 0.1685 0.045 Uiso 1 1 calc R . .
C11 C 0.5122(3) 0.5500(3) 0.18559(12) 0.0320(14) Uani 1 1 d . . .
H11 H 0.5475 0.5872 0.1962 0.038 Uiso 1 1 calc R . .
C12 C 0.5366(3) 0.4754(3) 0.18694(12) 0.0233(12) Uani 1 1 d . . .
C13 C 0.6165(3) 0.4513(2) 0.20643(11) 0.0241(12) Uani 1 1 d . . .
H13A H 0.5998 0.4240 0.2287 0.029 Uiso 1 1 calc R . .
H13B H 0.6480 0.4965 0.2141 0.029 Uiso 1 1 calc R . .
C14 C 0.6770(3) 0.4021(2) 0.18448(11) 0.0251(12) Uani 1 1 d . . .
H14A H 0.6986 0.4313 0.1636 0.030 Uiso 1 1 calc R . .
H14B H 0.7267 0.3894 0.1999 0.030 Uiso 1 1 calc R . .
O3 O 0.64067(17) 0.33483(14) 0.17114(7) 0.0188(7) Uani 1 1 d . . .
N3 N 0.5448(3) 0.4259(2) 0.07305(10) 0.0291(11) Uani 1 1 d . . .
C15 C 0.6015(3) 0.4656(3) 0.09195(12) 0.0366(15) Uani 1 1 d . . .
H15 H 0.6483 0.4401 0.1027 0.044 Uiso 1 1 calc R . .
C16 C 0.5957(4) 0.5424(3) 0.09681(13) 0.0470(17) Uani 1 1 d . . .
H16 H 0.6371 0.5688 0.1106 0.056 Uiso 1 1 calc R . .
C17 C 0.5285(4) 0.5782(3) 0.08104(14) 0.0542(18) Uani 1 1 d . . .
H17 H 0.5228 0.6307 0.0835 0.065 Uiso 1 1 calc R . .
C18 C 0.4684(4) 0.5383(3) 0.06146(13) 0.0479(17) Uani 1 1 d . . .
H18 H 0.4209 0.5629 0.0508 0.057 Uiso 1 1 calc R . .
C19 C 0.4786(4) 0.4614(3) 0.05765(12) 0.0326(14) Uani 1 1 d . . .
C20 C 0.4158(3) 0.4156(2) 0.03708(12) 0.0354(14) Uani 1 1 d . . .
H20A H 0.4447 0.3938 0.0157 0.042 Uiso 1 1 calc R . .
H20B H 0.3699 0.4486 0.0281 0.042 Uiso 1 1 calc R . .
C21 C 0.3749(3) 0.3519(2) 0.05920(12) 0.0328(13) Uani 1 1 d . . .
H21A H 0.3441 0.3738 0.0801 0.039 Uiso 1 1 calc R . .
H21B H 0.3322 0.3264 0.0438 0.039 Uiso 1 1 calc R . .
O4 O 0.43417(17) 0.29791(15) 0.07238(7) 0.0216(7) Uani 1 1 d . . .
N4 N 0.5622(2) 0.28634(19) 0.01808(9) 0.0243(10) Uani 1 1 d . . .
C22 C 0.4990(3) 0.2483(3) 0.00126(12) 0.0341(14) Uani 1 1 d . . .
H22 H 0.4500 0.2342 0.0148 0.041 Uiso 1 1 calc R . .
C23 C 0.5034(3) 0.2291(3) -0.03521(12) 0.0438(16) Uani 1 1 d . . .
H23 H 0.4582 0.2026 -0.0466 0.053 Uiso 1 1 calc R . .
C24 C 0.5754(3) 0.2498(3) -0.05450(13) 0.0430(15) Uani 1 1 d . . .
H24 H 0.5804 0.2380 -0.0795 0.052 Uiso 1 1 calc R . .
C25 C 0.6392(3) 0.2873(3) -0.03715(12) 0.0342(14) Uani 1 1 d . . .
H25 H 0.6891 0.3008 -0.0502 0.041 Uiso 1 1 calc R . .
C26 C 0.6324(3) 0.3060(3) -0.00101(12) 0.0263(12) Uani 1 1 d . . .
C27 C 0.7005(3) 0.3482(2) 0.01873(11) 0.0302(13) Uani 1 1 d . . .
H27A H 0.6771 0.3968 0.0266 0.036 Uiso 1 1 calc R . .
H27B H 0.7483 0.3581 0.0018 0.036 Uiso 1 1 calc R . .
C28 C 0.7349(3) 0.3067(3) 0.05209(11) 0.0307(12) Uani 1 1 d . . .
H28A H 0.7554 0.2569 0.0445 0.037 Uiso 1 1 calc R . .
H28B H 0.7842 0.3345 0.0620 0.037 Uiso 1 1 calc R . .
O5 O 0.67180(17) 0.29802(16) 0.08012(7) 0.0217(7) Uani 1 1 d . . .
O6 O 0.59937(18) 0.17765(14) 0.17802(7) 0.0201(8) Uani 1 1 d . . .
O7 O 0.48928(18) 0.12063(15) 0.15137(7) 0.0207(8) Uani 1 1 d . . .
C29 C 0.5487(3) 0.1227(2) 0.17422(12) 0.0197(12) Uani 1 1 d . . .
C30 C 0.5601(3) 0.0525(2) 0.19753(12) 0.0240(12) Uani 1 1 d . . .
C31 C 0.4736(3) 0.0261(2) 0.21088(12) 0.0431(15) Uani 1 1 d . . .
H31A H 0.4808 -0.0190 0.2256 0.065 Uiso 1 1 calc R . .
H31B H 0.4369 0.0150 0.1900 0.065 Uiso 1 1 calc R . .
H31C H 0.4471 0.0651 0.2257 0.065 Uiso 1 1 calc R . .
C32 C 0.5991(3) -0.0071(2) 0.17267(12) 0.0487(16) Uani 1 1 d . . .
H32A H 0.6080 -0.0531 0.1865 0.073 Uiso 1 1 calc R . .
H32B H 0.6540 0.0106 0.1633 0.073 Uiso 1 1 calc R . .
H32C H 0.5603 -0.0169 0.1524 0.073 Uiso 1 1 calc R . .
C33 C 0.6202(3) 0.0655(2) 0.22962(12) 0.0442(16) Uani 1 1 d . . .
H33A H 0.6263 0.0192 0.2435 0.066 Uiso 1 1 calc R . .
H33B H 0.5965 0.1044 0.2454 0.066 Uiso 1 1 calc R . .
H33C H 0.6762 0.0813 0.2206 0.066 Uiso 1 1 calc R . .
O8 O 0.53249(19) 0.16232(15) 0.07141(7) 0.0246(8) Uani 1 1 d . . .
O9 O 0.65598(19) 0.14043(15) 0.10043(7) 0.0241(8) Uani 1 1 d . . .
C34 C 0.6022(3) 0.1261(2) 0.07603(13) 0.0257(13) Uani 1 1 d . A .
C35 C 0.6234(3) 0.0633(3) 0.04893(14) 0.0338(14) Uani 1 1 d U . .
C36A C 0.6952(9) 0.0900(6) 0.0266(3) 0.065(4) Uani 0.57 1 d PU A 1
H36A H 0.7431 0.1035 0.0424 0.098 Uiso 0.57 1 calc PR A 1
H36B H 0.6771 0.1338 0.0127 0.098 Uiso 0.57 1 calc PR A 1
H36C H 0.7130 0.0506 0.0098 0.098 Uiso 0.57 1 calc PR A 1
C37A C 0.5443(7) 0.0436(6) 0.0263(3) 0.079(4) Uani 0.57 1 d PU A 1
H37A H 0.4971 0.0306 0.0426 0.119 Uiso 0.57 1 calc PR A 1
H37B H 0.5573 0.0010 0.0106 0.119 Uiso 0.57 1 calc PR A 1
H37C H 0.5281 0.0864 0.0114 0.119 Uiso 0.57 1 calc PR A 1
C38A C 0.6488(8) -0.0053(5) 0.0706(3) 0.059(3) Uani 0.57 1 d PU A 1
H38A H 0.6990 0.0062 0.0855 0.089 Uiso 0.57 1 calc PR A 1
H38B H 0.6625 -0.0461 0.0539 0.089 Uiso 0.57 1 calc PR A 1
H38C H 0.6014 -0.0202 0.0864 0.089 Uiso 0.57 1 calc PR A 1
C36B C 0.6031(10) 0.0903(6) 0.0089(3) 0.048(4) Uani 0.43 1 d PU A 2
H36D H 0.6329 0.1373 0.0041 0.072 Uiso 0.43 1 calc PR A 2
H36E H 0.5415 0.0978 0.0062 0.072 Uiso 0.43 1 calc PR A 2
H36F H 0.6224 0.0525 -0.0085 0.072 Uiso 0.43 1 calc PR A 2
C37B C 0.5764(10) -0.0042(6) 0.0573(3) 0.047(4) Uani 0.43 1 d PU A 2
H37D H 0.5911 -0.0430 0.0397 0.071 Uiso 0.43 1 calc PR A 2
H37E H 0.5150 0.0060 0.0561 0.071 Uiso 0.43 1 calc PR A 2
H37F H 0.5913 -0.0211 0.0818 0.071 Uiso 0.43 1 calc PR A 2
C38B C 0.7243(10) 0.0520(10) 0.0481(5) 0.091(7) Uani 0.43 1 d PU A 2
H38D H 0.7521 0.0996 0.0427 0.137 Uiso 0.43 1 calc PR A 2
H38E H 0.7392 0.0155 0.0293 0.137 Uiso 0.43 1 calc PR A 2
H38F H 0.7438 0.0338 0.0718 0.137 Uiso 0.43 1 calc PR A 2
N11 N 0.2403(3) 0.2119(2) 0.12831(9) 0.0230(10) Uani 1 1 d . . .
O11 O 0.28152(17) 0.26391(15) 0.11237(7) 0.0223(7) Uani 1 1 d . . .
O12 O 0.28424(18) 0.15540(15) 0.13765(7) 0.0254(8) Uani 1 1 d . . .
O13 O 0.16336(19) 0.21570(16) 0.13384(8) 0.0308(9) Uani 1 1 d . . .
N21 N 0.3421(3) 0.0889(2) 0.06548(11) 0.0404(13) Uani 1 1 d . . .
O21 O 0.33990(19) 0.15931(16) 0.05898(8) 0.0282(9) Uani 1 1 d . . .
O22 O 0.3886(2) 0.06933(16) 0.09225(8) 0.0348(9) Uani 1 1 d . . .
O23 O 0.3020(3) 0.04249(18) 0.04734(9) 0.0616(12) Uani 1 1 d . . .
N31 N 0.8608(3) 0.2911(2) 0.11981(9) 0.0283(11) Uani 1 1 d . . .
O31 O 0.80493(19) 0.33367(15) 0.13336(7) 0.0253(8) Uani 1 1 d . . .
O32 O 0.83483(18) 0.22555(16) 0.11115(8) 0.0271(8) Uani 1 1 d . . .
O33 O 0.93526(18) 0.31035(18) 0.11532(8) 0.0355(9) Uani 1 1 d . . .
N41 N 0.7909(2) 0.1675(2) 0.19362(10) 0.0260(10) Uani 1 1 d . . .
O41 O 0.76968(18) 0.23627(16) 0.19250(7) 0.0226(8) Uani 1 1 d . . .
O42 O 0.77215(18) 0.12842(15) 0.16568(8) 0.0262(8) Uani 1 1 d . . .
O43 O 0.8264(2) 0.14063(16) 0.22030(8) 0.0345(9) Uani 1 1 d . . .
N91A N 0.7158(7) 0.4045(6) 0.3142(3) 0.038(3) Uiso 0.50 1 d PD B 1
C91A C 0.6781(8) 0.4042(7) 0.3452(3) 0.040(4) Uiso 0.50 1 d PD B 1
C92A C 0.6305(8) 0.4018(7) 0.3831(3) 0.065(4) Uiso 0.50 1 d PD B 1
H92A H 0.6334 0.3512 0.3931 0.098 Uiso 0.50 1 calc PR B 1
H92B H 0.5706 0.4161 0.3798 0.098 Uiso 0.50 1 calc PR B 1
H92C H 0.6580 0.4366 0.4000 0.098 Uiso 0.50 1 calc PR B 1
N91B N 0.7177(8) 0.4255(7) 0.2978(3) 0.105(6) Uiso 0.50 1 d PD C 2
C91B C 0.6909(10) 0.4117(8) 0.3284(4) 0.048(4) Uiso 0.50 1 d PD C 2
C92B C 0.6418(8) 0.4091(7) 0.3645(3) 0.046(3) Uiso 0.50 1 d PD C 2
H92D H 0.6310 0.4600 0.3730 0.069 Uiso 0.50 1 calc PR C 2
H92E H 0.6758 0.3824 0.3827 0.069 Uiso 0.50 1 calc PR C 2
H92F H 0.5873 0.3833 0.3610 0.069 Uiso 0.50 1 calc PR C 2

loop_
_atom_site_aniso_label
_atom_site_aniso_U_11
_atom_site_aniso_U_22
_atom_site_aniso_U_33
_atom_site_aniso_U_23
_atom_site_aniso_U_13
_atom_site_aniso_U_12
Y1 0.0194(3) 0.0199(2) 0.0169(2) -0.0009(2) -0.0023(2) 0.0006(3)
Y2 0.0171(3) 0.0239(3) 0.0170(2) -0.0028(2) 0.0009(2) 0.0000(2)
Mn1 0.0181(4) 0.0203(4) 0.0162(4) -0.0018(3) 0.0013(3) -0.0009(4)
Mn2 0.0227(5) 0.0294(4) 0.0152(4) 0.0019(4) 0.0009(3) -0.0026(4)
O1 0.0237(18) 0.0151(16) 0.0105(16) -0.0020(12) 0.0006(13) -0.0003(14)
N1 0.013(2) 0.024(2) 0.012(2) -0.0013(17) 0.0000(17) -0.0034(19)
C1 0.016(3) 0.025(3) 0.021(3) -0.003(2) 0.001(2) -0.007(2)
C2 0.019(3) 0.036(3) 0.026(3) 0.003(3) -0.011(2) 0.002(3)
C3 0.028(3) 0.034(3) 0.014(3) 0.005(2) 0.000(2) -0.005(3)
C4 0.019(3) 0.020(3) 0.020(3) 0.000(2) 0.005(2) 0.001(2)
C5 0.018(3) 0.015(2) 0.020(3) 0.004(2) 0.003(2) -0.001(3)
C6 0.018(3) 0.024(3) 0.018(3) -0.002(2) 0.002(2) -0.003(2)
C7 0.010(3) 0.034(3) 0.023(3) -0.001(2) 0.004(2) -0.003(2)
O2 0.0132(18) 0.0215(17) 0.0179(17) -0.0046(14) 0.0023(14) 0.0002(15)
N2 0.021(3) 0.021(2) 0.019(2) 0.0032(18) 0.000(2) -0.003(2)
C8 0.032(4) 0.023(3) 0.023(3) -0.002(2) 0.001(3) -0.001(3)
C9 0.044(4) 0.035(3) 0.030(3) 0.010(3) -0.007(3) 0.006(3)
C10 0.056(4) 0.021(3) 0.034(3) 0.004(2) -0.006(3) 0.008(3)
C11 0.044(4) 0.025(3) 0.027(3) -0.006(2) -0.001(3) -0.003(3)
C12 0.021(3) 0.026(3) 0.023(3) 0.002(2) 0.010(2) -0.001(3)
C13 0.025(3) 0.022(3) 0.025(3) -0.006(2) 0.004(2) -0.005(2)
C14 0.022(3) 0.031(3) 0.022(3) -0.003(2) 0.003(2) -0.004(3)
O3 0.0170(19) 0.0183(17) 0.0213(18) -0.0055(14) 0.0011(14) -0.0024(14)
N3 0.034(3) 0.034(3) 0.019(2) 0.002(2) -0.001(2) -0.011(2)
C15 0.048(4) 0.037(3) 0.026(3) -0.002(3) 0.014(3) -0.015(3)
C16 0.067(5) 0.040(4) 0.034(4) 0.000(3) 0.000(3) -0.016(4)
C17 0.086(6) 0.034(4) 0.043(4) 0.006(3) 0.008(4) -0.007(4)
C18 0.074(5) 0.034(4) 0.035(4) 0.007(3) 0.001(3) 0.002(4)
C19 0.043(4) 0.037(4) 0.017(3) 0.009(3) 0.003(3) -0.006(3)
C20 0.039(4) 0.038(3) 0.030(3) 0.015(3) -0.005(3) 0.004(3)
C21 0.028(3) 0.038(3) 0.032(3) 0.010(3) -0.005(3) -0.002(3)
O4 0.0190(19) 0.0292(17) 0.0166(16) 0.0030(15) 0.0016(14) 0.0037(17)
N4 0.021(3) 0.036(3) 0.016(2) 0.0019(18) 0.0001(19) -0.005(2)
C22 0.017(3) 0.058(4) 0.027(3) -0.001(3) 0.000(2) -0.011(3)
C23 0.043(4) 0.073(4) 0.015(3) -0.012(3) -0.002(3) -0.020(3)
C24 0.033(4) 0.079(4) 0.017(3) -0.003(3) 0.005(3) -0.008(4)
C25 0.026(3) 0.057(4) 0.019(3) 0.001(3) 0.006(2) -0.009(3)
C26 0.023(3) 0.038(3) 0.018(3) 0.004(3) -0.002(2) 0.000(3)
C27 0.026(3) 0.045(3) 0.020(3) 0.000(2) 0.009(3) -0.009(3)
C28 0.025(3) 0.043(3) 0.024(3) 0.004(3) 0.003(2) -0.007(3)
O5 0.0144(19) 0.0368(19) 0.0140(17) 0.0018(15) 0.0022(14) -0.0074(17)
O6 0.024(2) 0.0194(18) 0.0167(17) -0.0011(14) -0.0026(15) -0.0032(16)
O7 0.020(2) 0.0200(18) 0.0219(19) 0.0019(14) -0.0063(15) -0.0015(15)
C29 0.017(3) 0.022(3) 0.020(3) -0.009(2) 0.008(2) 0.003(2)
C30 0.021(3) 0.025(3) 0.026(3) 0.011(2) -0.003(3) 0.001(3)
C31 0.040(4) 0.047(4) 0.043(4) 0.020(3) -0.004(3) -0.006(3)
C32 0.067(5) 0.033(3) 0.046(4) 0.007(3) 0.004(3) 0.010(3)
C33 0.046(4) 0.049(4) 0.037(3) 0.029(3) -0.018(3) -0.010(3)
O8 0.021(2) 0.031(2) 0.0225(19) -0.0048(15) -0.0020(16) 0.0070(17)
O9 0.023(2) 0.0275(19) 0.021(2) -0.0092(15) -0.0072(15) 0.0057(16)
C34 0.028(4) 0.024(3) 0.025(3) -0.003(2) 0.007(3) -0.001(3)
C35 0.029(3) 0.037(3) 0.036(3) -0.020(3) -0.005(3) 0.002(3)
C36A 0.090(10) 0.055(9) 0.051(9) -0.037(6) 0.041(8) -0.013(8)
C37A 0.062(8) 0.089(10) 0.087(10) -0.074(7) -0.026(7) 0.017(7)
C38A 0.093(11) 0.029(6) 0.055(8) -0.020(5) 0.023(6) 0.019(7)
C36B 0.077(12) 0.045(9) 0.023(7) -0.021(6) 0.018(7) 0.010(8)
C37B 0.098(12) 0.014(7) 0.029(8) -0.012(5) -0.015(9) 0.002(8)
C38B 0.040(8) 0.106(17) 0.127(19) -0.091(13) -0.012(9) 0.036(9)
N11 0.020(3) 0.036(3) 0.013(2) -0.003(2) -0.0011(19) -0.005(2)
O11 0.0215(19) 0.0260(18) 0.0194(17) 0.0052(15) 0.0031(15) -0.0048(16)
O12 0.026(2) 0.0279(19) 0.0228(19) 0.0052(16) -0.0064(16) -0.0011(16)
O13 0.016(2) 0.050(2) 0.026(2) -0.0017(17) 0.0046(16) -0.0035(17)
N21 0.044(3) 0.039(3) 0.038(3) -0.016(3) -0.020(2) 0.005(3)
O21 0.036(2) 0.0222(19) 0.026(2) -0.0053(16) -0.0071(16) 0.0016(18)
O22 0.038(2) 0.030(2) 0.036(2) -0.0078(17) -0.0182(18) 0.0047(18)
O23 0.087(3) 0.038(2) 0.060(3) -0.017(2) -0.043(2) 0.002(2)
N31 0.023(3) 0.049(3) 0.012(2) 0.001(2) -0.001(2) 0.003(3)
O31 0.023(2) 0.0318(19) 0.0210(18) -0.0053(15) 0.0089(16) -0.0049(17)
O32 0.024(2) 0.030(2) 0.0276(19) -0.0068(16) 0.0012(16) -0.0013(17)
O33 0.014(2) 0.066(2) 0.0269(19) 0.0008(19) 0.0042(17) -0.011(2)
N41 0.018(3) 0.041(3) 0.019(3) 0.001(2) 0.002(2) 0.001(2)
O41 0.022(2) 0.0206(18) 0.0252(19) 0.0000(16) -0.0026(15) 0.0045(17)
O42 0.027(2) 0.030(2) 0.022(2) -0.0074(16) -0.0019(16) 0.0030(16)
O43 0.040(3) 0.037(2) 0.026(2) 0.0033(17) -0.0113(18) 0.0061(19)

loop_
_atom_type_symbol
_atom_type_description
_atom_type_scat_dispersion_real
_atom_type_scat_dispersion_imag
_atom_type_scat_source
C C 0.0033 0.0016 'International Tables Vol C Tables 4.2.6.8 and 6.1.1.4'
H H 0.0000 0.0000 'International Tables Vol C Tables 4.2.6.8 and 6.1.1.4'
N N 0.0061 0.0033 'International Tables Vol C Tables 4.2.6.8 and 6.1.1.4'
O O 0.0106 0.0060 'International Tables Vol C Tables 4.2.6.8 and 6.1.1.4'
Mn Mn 0.3368 0.7283 'International Tables Vol C Tables 4.2.6.8 and 6.1.1.4'
Y Y -2.7962 3.5667 'International Tables Vol C Tables 4.2.6.8 and 6.1.1.4'

loop_
_geom_angle_atom_site_label_1
_geom_angle_atom_site_label_2
_geom_angle_atom_site_label_3
_geom_angle
_geom_angle_site_symmetry_1
_geom_angle_site_symmetry_3
_geom_angle_publ_flag
O7 Y1 O4 146.54(10) . . ?
O7 Y1 O2 78.78(9) . . ?
O4 Y1 O2 97.82(9) . . ?
O7 Y1 O1 82.01(9) . . ?
O4 Y1 O1 66.61(9) . . ?
O2 Y1 O1 66.18(9) . . ?
O7 Y1 O8 84.01(10) . . ?
O4 Y1 O8 75.00(9) . . ?
O2 Y1 O8 134.88(10) . . ?
O1 Y1 O8 70.34(9) . . ?
O7 Y1 O21 125.53(10) . . ?
O4 Y1 O21 75.51(10) . . ?
O2 Y1 O21 144.39(10) . . ?
O1 Y1 O21 135.40(9) . . ?
O8 Y1 O21 78.03(10) . . ?
O7 Y1 O12 89.08(10) . . ?
O4 Y1 O12 123.32(10) . . ?
O2 Y1 O12 79.27(9) . . ?
O1 Y1 O12 145.36(9) . . ?
O8 Y1 O12 142.09(9) . . ?
O21 Y1 O12 76.00(10) . . ?
O7 Y1 O22 73.57(10) . . ?
O4 Y1 O22 122.69(10) . . ?
O2 Y1 O22 137.74(10) . . ?
O1 Y1 O22 137.74(10) . . ?
O8 Y1 O22 73.20(10) . . ?
O21 Y1 O22 52.07(9) . . ?
O12 Y1 O22 69.09(10) . . ?
O7 Y1 O11 135.14(10) . . ?
O4 Y1 O11 72.95(9) . . ?
O2 Y1 O11 73.75(9) . . ?
O1 Y1 O11 116.62(9) . . ?
O8 Y1 O11 139.71(9) . . ?
O21 Y1 O11 70.85(9) . . ?
O12 Y1 O11 51.65(9) . . ?
O22 Y1 O11 104.92(10) . . ?
O9 Y2 O3 145.93(10) . . ?
O9 Y2 O6 83.37(10) . . ?
O3 Y2 O6 76.98(9) . . ?
O9 Y2 O5 79.09(10) . . ?
O3 Y2 O5 95.30(10) . . ?
O6 Y2 O5 134.71(9) . . ?
O9 Y2 O41 128.61(10) . . ?
O3 Y2 O41 72.73(10) . . ?
O6 Y2 O41 75.47(9) . . ?
O5 Y2 O41 145.28(10) . . ?
O9 Y2 O1 81.69(9) . . ?
O3 Y2 O1 65.77(9) . . ?
O6 Y2 O1 71.07(9) . . ?
O5 Y2 O1 65.29(8) . . ?
O41 Y2 O1 131.09(9) . . ?
O9 Y2 O32 86.33(10) . . ?
O3 Y2 O32 126.12(10) . . ?
O6 Y2 O32 140.27(9) . . ?
O5 Y2 O32 79.88(9) . . ?
O41 Y2 O32 81.56(10) . . ?
O1 Y2 O32 144.67(9) . . ?
O9 Y2 O31 133.29(10) . . ?
O3 Y2 O31 75.01(9) . . ?
O6 Y2 O31 141.29(9) . . ?
O5 Y2 O31 74.39(9) . . ?
O41 Y2 O31 71.05(9) . . ?
O1 Y2 O31 118.99(9) . . ?
O32 Y2 O31 51.83(9) . . ?
O9 Y2 O42 77.37(9) . . ?
O3 Y2 O42 120.80(9) . . ?
O6 Y2 O42 71.51(9) . . ?
O5 Y2 O42 141.63(9) . . ?
O41 Y2 O42 51.67(9) . . ?
O1 Y2 O42 138.75(9) . . ?
O32 Y2 O42 68.80(9) . . ?
O31 Y2 O42 101.07(9) . . ?
O2 Mn1 O3 171.55(12) . . ?
O2 Mn1 O1 86.66(11) . . ?
O3 Mn1 O1 85.52(11) . . ?
O2 Mn1 N1 92.43(12) . . ?
O3 Mn1 N1 93.10(12) . . ?
O1 Mn1 N1 153.06(12) . . ?
O2 Mn1 N2 95.76(13) . . ?
O3 Mn1 N2 89.88(13) . . ?
O1 Mn1 N2 109.64(12) . . ?
N1 Mn1 N2 97.24(13) . . ?
O2 Mn1 O6 95.11(10) . . ?
O3 Mn1 O6 79.74(10) . . ?
O1 Mn1 O6 74.60(9) . . ?
N1 Mn1 O6 78.68(11) . . ?
N2 Mn1 O6 168.55(12) . . ?
O5 Mn2 O4 172.05(12) . . ?
O5 Mn2 O1 86.42(11) . . ?
O4 Mn2 O1 87.17(11) . . ?
O5 Mn2 N4 92.40(13) . . ?
O4 Mn2 N4 91.32(13) . . ?
O1 Mn2 N4 154.24(12) . . ?
O5 Mn2 N3 96.75(14) . . ?
O4 Mn2 N3 89.70(14) . . ?
O1 Mn2 N3 107.94(12) . . ?
N4 Mn2 N3 97.75(14) . . ?
O5 Mn2 O8 94.38(11) . . ?
O4 Mn2 O8 79.37(11) . . ?
O1 Mn2 O8 74.74(9) . . ?
N4 Mn2 O8 79.71(11) . . ?
N3 Mn2 O8 168.68(13) . . ?
Mn2 O1 Mn1 144.26(14) . . ?
Mn2 O1 Y1 93.72(10) . . ?
Mn1 O1 Y1 101.47(11) . . ?
Mn2 O1 Y2 101.92(11) . . ?
Mn1 O1 Y2 92.45(10) . . ?
Y1 O1 Y2 130.57(10) . . ?
C1 N1 C5 118.3(4) . . ?
C1 N1 Mn1 119.9(3) . . ?
C5 N1 Mn1 121.8(3) . . ?
N1 C1 C2 123.7(4) . . ?
N1 C1 H1 118.2 . . ?
C2 C1 H1 118.2 . . ?
C1 C2 C3 117.9(4) . . ?
C1 C2 H2 121.0 . . ?
C3 C2 H2 121.0 . . ?
C4 C3 C2 119.3(4) . . ?
C4 C3 H3 120.3 . . ?
C2 C3 H3 120.3 . . ?
C3 C4 C5 120.3(4) . . ?
C3 C4 H4 119.9 . . ?
C5 C4 H4 119.9 . . ?
N1 C5 C4 120.5(4) . . ?
N1 C5 C6 117.7(4) . . ?
C4 C5 C6 121.8(4) . . ?
C5 C6 C7 113.1(3) . . ?
C5 C6 H6A 109.0 . . ?
C7 C6 H6A 109.0 . . ?
C5 C6 H6B 109.0 . . ?
C7 C6 H6B 109.0 . . ?
H6A C6 H6B 107.8 . . ?
O2 C7 C6 113.9(3) . . ?
O2 C7 H7A 108.8 . . ?
C6 C7 H7A 108.8 . . ?
O2 C7 H7B 108.8 . . ?
C6 C7 H7B 108.8 . . ?
H7A C7 H7B 107.7 . . ?
C7 O2 Mn1 124.6(2) . . ?
C7 O2 Y1 127.6(2) . . ?
Mn1 O2 Y1 103.97(12) . . ?
C8 N2 C12 118.9(4) . . ?
C8 N2 Mn1 119.8(3) . . ?
C12 N2 Mn1 121.3(3) . . ?
N2 C8 C9 123.2(4) . . ?
N2 C8 H8 118.4 . . ?
C9 C8 H8 118.4 . . ?
C10 C9 C8 117.8(5) . . ?
C10 C9 H9 121.1 . . ?
C8 C9 H9 121.1 . . ?
C9 C10 C11 119.7(5) . . ?
C9 C10 H10 120.2 . . ?
C11 C10 H10 120.2 . . ?
C10 C11 C12 119.9(5) . . ?
C10 C11 H11 120.1 . . ?
C12 C11 H11 120.1 . . ?
N2 C12 C11 120.5(4) . . ?
N2 C12 C13 118.1(4) . . ?
C11 C12 C13 121.4(4) . . ?
C12 C13 C14 115.4(4) . . ?
C12 C13 H13A 108.4 . . ?
C14 C13 H13A 108.4 . . ?
C12 C13 H13B 108.4 . . ?
C14 C13 H13B 108.4 . . ?
H13A C13 H13B 107.5 . . ?
O3 C14 C13 115.1(3) . . ?
O3 C14 H14A 108.5 . . ?
C13 C14 H14A 108.5 . . ?
O3 C14 H14B 108.5 . . ?
C13 C14 H14B 108.5 . . ?
H14A C14 H14B 107.5 . . ?
C14 O3 Mn1 128.0(2) . . ?
C14 O3 Y2 134.3(2) . . ?
Mn1 O3 Y2 97.18(11) . . ?
C15 N3 C19 118.7(4) . . ?
C15 N3 Mn2 118.9(4) . . ?
C19 N3 Mn2 121.9(3) . . ?
N3 C15 C16 123.5(5) . . ?
N3 C15 H15 118.2 . . ?
C16 C15 H15 118.2 . . ?
C17 C16 C15 117.5(5) . . ?
C17 C16 H16 121.2 . . ?
C15 C16 H16 121.2 . . ?
C16 C17 C18 120.2(5) . . ?
C16 C17 H17 119.9 . . ?
C18 C17 H17 119.9 . . ?
C17 C18 C19 119.1(5) . . ?
C17 C18 H18 120.5 . . ?
C19 C18 H18 120.5 . . ?
N3 C19 C18 121.0(5) . . ?
N3 C19 C20 117.6(5) . . ?
C18 C19 C20 121.4(5) . . ?
C19 C20 C21 114.5(4) . . ?
C19 C20 H20A 108.6 . . ?
C21 C20 H20A 108.6 . . ?
C19 C20 H20B 108.6 . . ?
C21 C20 H20B 108.6 . . ?
H20A C20 H20B 107.6 . . ?
O4 C21 C20 114.3(4) . . ?
O4 C21 H21A 108.7 . . ?
C20 C21 H21A 108.7 . . ?
O4 C21 H21B 108.7 . . ?
C20 C21 H21B 108.7 . . ?
H21A C21 H21B 107.6 . . ?
C21 O4 Mn2 128.5(3) . . ?
C21 O4 Y1 133.0(2) . . ?
Mn2 O4 Y1 96.05(11) . . ?
C26 N4 C22 119.3(4) . . ?
C26 N4 Mn2 121.9(3) . . ?
C22 N4 Mn2 118.6(3) . . ?
N4 C22 C23 122.1(4) . . ?
N4 C22 H22 118.9 . . ?
C23 C22 H22 118.9 . . ?
C24 C23 C22 118.1(5) . . ?
C24 C23 H23 121.0 . . ?
C22 C23 H23 121.0 . . ?
C25 C24 C23 119.3(5) . . ?
C25 C24 H24 120.3 . . ?
C23 C24 H24 120.3 . . ?
C24 C25 C26 121.1(4) . . ?
C24 C25 H25 119.5 . . ?
C26 C25 H25 119.5 . . ?
N4 C26 C25 120.2(4) . . ?
N4 C26 C27 117.3(4) . . ?
C25 C26 C27 122.5(4) . . ?
C26 C27 C28 113.2(4) . . ?
C26 C27 H27A 108.9 . . ?
C28 C27 H27A 108.9 . . ?
C26 C27 H27B 108.9 . . ?
C28 C27 H27B 108.9 . . ?
H27A C27 H27B 107.8 . . ?
O5 C28 C27 112.7(4) . . ?
O5 C28 H28A 109.1 . . ?
C27 C28 H28A 109.1 . . ?
O5 C28 H28B 109.1 . . ?
C27 C28 H28B 109.1 . . ?
H28A C28 H28B 107.8 . . ?
C28 O5 Mn2 126.3(2) . . ?
C28 O5 Y2 126.3(2) . . ?
Mn2 O5 Y2 104.75(11) . . ?
C29 O6 Y2 131.2(3) . . ?
C29 O6 Mn1 113.8(3) . . ?
Y2 O6 Mn1 79.01(8) . . ?
C29 O7 Y1 139.0(3) . . ?
O7 C29 O6 123.9(4) . . ?
O7 C29 C30 116.0(4) . . ?
O6 C29 C30 120.1(4) . . ?
C31 C30 C33 110.3(4) . . ?
C31 C30 C29 109.5(4) . . ?
C33 C30 C29 112.3(4) . . ?
C31 C30 C32 109.3(4) . . ?
C33 C30 C32 108.8(4) . . ?
C29 C30 C32 106.5(4) . . ?
C30 C31 H31A 109.5 . . ?
C30 C31 H31B 109.5 . . ?
H31A C31 H31B 109.5 . . ?
C30 C31 H31C 109.5 . . ?
H31A C31 H31C 109.5 . . ?
H31B C31 H31C 109.5 . . ?
C30 C32 H32A 109.5 . . ?
C30 C32 H32B 109.5 . . ?
H32A C32 H32B 109.5 . . ?
C30 C32 H32C 109.5 . . ?
H32A C32 H32C 109.5 . . ?
H32B C32 H32C 109.5 . . ?
C30 C33 H33A 109.5 . . ?
C30 C33 H33B 109.5 . . ?
H33A C33 H33B 109.5 . . ?
C30 C33 H33C 109.5 . . ?
H33A C33 H33C 109.5 . . ?
H33B C33 H33C 109.5 . . ?
C34 O8 Y1 132.0(3) . . ?
C34 O8 Mn2 112.9(3) . . ?
Y1 O8 Mn2 78.65(8) . . ?
C34 O9 Y2 137.8(3) . . ?
O9 C34 O8 124.2(4) . . ?
O9 C34 C35 117.8(4) . . ?
O8 C34 C35 117.9(4) . . ?
C36A C35 C38A 110.9(7) . . ?
C36A C35 C37A 112.9(8) . . ?
C38A C35 C37A 108.1(7) . . ?
C37B C35 C34 111.3(6) . . ?
C36A C35 C34 106.7(6) . . ?
C38A C35 C34 108.0(5) . . ?
C37A C35 C34 110.2(5) . . ?
C37B C35 C36B 110.6(8) . . ?
C34 C35 C36B 109.6(5) . . ?
C37B C35 C38B 113.7(9) . . ?
C34 C35 C38B 108.6(7) . . ?
C36B C35 C38B 102.7(9) . . ?
C35 C36A H36A 109.5 . . ?
C35 C36A H36B 109.5 . . ?
H36A C36A H36B 109.5 . . ?
C35 C36A H36C 109.5 . . ?
H36A C36A H36C 109.5 . . ?
H36B C36A H36C 109.5 . . ?
C35 C37A H37A 109.5 . . ?
C35 C37A H37B 109.5 . . ?
H37A C37A H37B 109.5 . . ?
C35 C37A H37C 109.5 . . ?
H37A C37A H37C 109.5 . . ?
H37B C37A H37C 109.5 . . ?
C35 C38A H38A 109.5 . . ?
C35 C38A H38B 109.5 . . ?
H38A C38A H38B 109.5 . . ?
C35 C38A H38C 109.5 . . ?
H38A C38A H38C 109.5 . . ?
H38B C38A H38C 109.5 . . ?
C35 C36B H36D 109.5 . . ?
C35 C36B H36E 109.5 . . ?
H36D C36B H36E 109.5 . . ?
C35 C36B H36F 109.5 . . ?
H36D C36B H36F 109.5 . . ?
H36E C36B H36F 109.5 . . ?
C35 C37B H37D 109.5 . . ?
C35 C37B H37E 109.5 . . ?
H37D C37B H37E 109.5 . . ?
C35 C37B H37F 109.5 . . ?
H37D C37B H37F 109.5 . . ?
H37E C37B H37F 109.5 . . ?
C35 C38B H38D 109.5 . . ?
C35 C38B H38E 109.5 . . ?
H38D C38B H38E 109.5 . . ?
C35 C38B H38F 109.5 . . ?
H38D C38B H38F 109.5 . . ?
H38E C38B H38F 109.5 . . ?
O13 N11 O12 122.2(4) . . ?
O13 N11 O11 122.2(4) . . ?
O12 N11 O11 115.6(4) . . ?
N11 O11 Y1 95.5(2) . . ?
N11 O12 Y1 97.2(2) . . ?
O23 N21 O22 121.4(4) . . ?
O23 N21 O21 123.1(4) . . ?
O22 N21 O21 115.5(4) . . ?
N21 O21 Y1 96.5(2) . . ?
N21 O22 Y1 95.5(3) . . ?
O33 N31 O31 122.7(4) . . ?
O33 N31 O32 121.6(4) . . ?
O31 N31 O32 115.6(4) . . ?
N31 O31 Y2 95.4(2) . . ?
N31 O32 Y2 96.8(2) . . ?
O43 N41 O41 121.5(4) . . ?
O43 N41 O42 122.1(4) . . ?
O41 N41 O42 116.4(4) . . ?
N41 O41 Y2 99.6(2) . . ?
N41 O42 Y2 92.0(2) . . ?
N91A C91A C92A 178.5(11) . . ?
N91B C91B C92B 166.3(15) . . ?
C91B C92B H92D 109.5 . . ?
C91B C92B H92E 109.5 . . ?
H92D C92B H92E 109.5 . . ?
C91B C92B H92F 109.5 . . ?
H92D C92B H92F 109.5 . . ?
H92E C92B H92F 109.5 . . ?

loop_
_geom_bond_atom_site_label_1
_geom_bond_atom_site_label_2
_geom_bond_distance
_geom_bond_site_symmetry_2
_geom_bond_publ_flag
Y1 O7 2.255(3) . ?
Y1 O4 2.337(3) . ?
Y1 O2 2.363(2) . ?
Y1 O1 2.390(3) . ?
Y1 O8 2.395(3) . ?
Y1 O21 2.454(3) . ?
Y1 O12 2.462(3) . ?
Y1 O22 2.481(3) . ?
Y1 O11 2.494(3) . ?
Y2 O9 2.251(3) . ?
Y2 O3 2.310(3) . ?
Y2 O6 2.358(3) . ?
Y2 O5 2.360(3) . ?
Y2 O41 2.409(3) . ?
Y2 O1 2.418(3) . ?
Y2 O32 2.446(3) . ?
Y2 O31 2.490(3) . ?
Y2 O42 2.569(3) . ?
Mn1 O2 1.867(3) . ?
Mn1 O3 1.869(3) . ?
Mn1 O1 1.915(2) . ?
Mn1 N1 2.087(3) . ?
Mn1 N2 2.175(3) . ?
Mn1 O6 2.583(3) . ?
Mn2 O5 1.872(3) . ?
Mn2 O4 1.872(3) . ?
Mn2 O1 1.893(2) . ?
Mn2 N4 2.094(3) . ?
Mn2 N3 2.196(4) . ?
Mn2 O8 2.562(3) . ?
N1 C1 1.340(5) . ?
N1 C5 1.357(5) . ?
C1 C2 1.369(5) . ?
C1 H1 0.9500 . ?
C2 C3 1.392(5) . ?
C2 H2 0.9500 . ?
C3 C4 1.360(5) . ?
C3 H3 0.9500 . ?
C4 C5 1.394(5) . ?
C4 H4 0.9500 . ?
C5 C6 1.500(5) . ?
C6 C7 1.535(5) . ?
C6 H6A 0.9900 . ?
C6 H6B 0.9900 . ?
C7 O2 1.438(4) . ?
C7 H7A 0.9900 . ?
C7 H7B 0.9900 . ?
N2 C8 1.338(5) . ?
N2 C12 1.348(5) . ?
C8 C9 1.387(5) . ?
C8 H8 0.9500 . ?
C9 C10 1.375(6) . ?
C9 H9 0.9500 . ?
C10 C11 1.375(6) . ?
C10 H10 0.9500 . ?
C11 C12 1.394(5) . ?
C11 H11 0.9500 . ?
C12 C13 1.506(6) . ?
C13 C14 1.527(5) . ?
C13 H13A 0.9900 . ?
C13 H13B 0.9900 . ?
C14 O3 1.424(4) . ?
C14 H14A 0.9900 . ?
C14 H14B 0.9900 . ?
N3 C15 1.334(5) . ?
N3 C19 1.344(6) . ?
C15 C16 1.393(6) . ?
C15 H15 0.9500 . ?
C16 C17 1.365(7) . ?
C16 H16 0.9500 . ?
C17 C18 1.386(6) . ?
C17 H17 0.9500 . ?
C18 C19 1.396(6) . ?
C18 H18 0.9500 . ?
C19 C20 1.490(6) . ?
C20 C21 1.543(5) . ?
C20 H20A 0.9900 . ?
C20 H20B 0.9900 . ?
C21 O4 1.428(4) . ?
C21 H21A 0.9900 . ?
C21 H21B 0.9900 . ?
N4 C26 1.352(5) . ?
N4 C22 1.354(5) . ?
C22 C23 1.388(5) . ?
C22 H22 0.9500 . ?
C23 C24 1.385(6) . ?
C23 H23 0.9500 . ?
C24 C25 1.365(6) . ?
C24 H24 0.9500 . ?
C25 C26 1.377(5) . ?
C25 H25 0.9500 . ?
C26 C27 1.497(5) . ?
C27 C28 1.534(5) . ?
C27 H27A 0.9900 . ?
C27 H27B 0.9900 . ?
C28 O5 1.438(4) . ?
C28 H28A 0.9900 . ?
C28 H28B 0.9900 . ?
O6 C29 1.274(4) . ?
O7 C29 1.256(5) . ?
C29 C30 1.534(5) . ?
C30 C31 1.519(6) . ?
C30 C33 1.528(5) . ?
C30 C32 1.536(6) . ?
C31 H31A 0.9800 . ?
C31 H31B 0.9800 . ?
C31 H31C 0.9800 . ?
C32 H32A 0.9800 . ?
C32 H32B 0.9800 . ?
C32 H32C 0.9800 . ?
C33 H33A 0.9800 . ?
C33 H33B 0.9800 . ?
C33 H33C 0.9800 . ?
O8 C34 1.282(5) . ?
O9 C34 1.259(5) . ?
C34 C35 1.542(6) . ?
C35 C37B 1.451(12) . ?
C35 C36A 1.474(11) . ?
C35 C38A 1.520(10) . ?
C35 C37A 1.534(10) . ?
C35 C36B 1.586(11) . ?
C35 C38B 1.595(15) . ?
C36A H36A 0.9800 . ?
C36A H36B 0.9800 . ?
C36A H36C 0.9800 . ?
C37A H37A 0.9800 . ?
C37A H37B 0.9800 . ?
C37A H37C 0.9800 . ?
C38A H38A 0.9800 . ?
C38A H38B 0.9800 . ?
C38A H38C 0.9800 . ?
C36B H36D 0.9800 . ?
C36B H36E 0.9800 . ?
C36B H36F 0.9800 . ?
C37B H37D 0.9800 . ?
C37B H37E 0.9800 . ?
C37B H37F 0.9800 . ?
C38B H38D 0.9800 . ?
C38B H38E 0.9800 . ?
C38B H38F 0.9800 . ?
N11 O13 1.224(4) . ?
N11 O12 1.273(4) . ?
N11 O11 1.279(4) . ?
N21 O23 1.239(4) . ?
N21 O22 1.276(4) . ?
N21 O21 1.287(4) . ?
N31 O33 1.228(4) . ?
N31 O31 1.264(4) . ?
N31 O32 1.285(4) . ?
N41 O43 1.229(4) . ?
N41 O41 1.278(4) . ?
N41 O42 1.280(4) . ?
N91A C91A 1.283(15) . ?
C91A C92A 1.586(14) . ?
C92A H92A 0.9800 . ?
C92A H92B 0.9800 . ?
C92A H92C 0.9800 . ?
N91B C91B 1.228(15) . ?
C91B C92B 1.539(15) . ?
C92B H92D 0.9800 . ?
C92B H92E 0.9800 . ?
C92B H92F 0.9800 . ?
